data_4515773
loop_
_publ_author_name
'Zuo, Zhijun'
'Wang, Hui'
'Diao, Yunxia'
'Ge, Yicong'
'Liu, Jingjing'
'Luan, Xinjun'

_publ_section_title
;
 Palladium-Catalyzed Aryne Insertion/Arene Dearomatization Domino
 Reaction: A Highly Chemoselective Route to Spirofluorenes
;
_journal_issue 12
_journal_name_full 'ACS Catalysis'
_journal_page_first 11029
_journal_paper_doi 10.1021/acscatal.8b03655
_journal_volume 8
_journal_year 2018
_chemical_formula_sum 'C30 H28 O4'
_chemical_formula_weight 452.52
_space_group_crystal_system triclinic
_space_group_IT_number 2
_space_group_name_Hall '-P 1'
_space_group_name_H-M_alt 'P -1'
_atom_sites_solution_hydrogens geom
_audit_creation_method SHELXL-2014/7
_cell_angle_alpha 114.466(6)
_cell_angle_beta 95.343(7)
_cell_angle_gamma 108.732(7)
_cell_formula_units_Z 2
_cell_length_a 9.097(4)
_cell_length_b 12.191(5)
_cell_length_c 13.111(5)
_cell_measurement_reflns_used 1343
_cell_measurement_temperature 296(2)
_cell_measurement_theta_max 22.66
_cell_measurement_theta_min 3.14
_cell_volume 1209.5(9)
_computing_structure_refinement 'SHELXL-2014/7 (Sheldrick, 2014)'
_diffrn_ambient_temperature 296(2)
_diffrn_measured_fraction_theta_full 0.988
_diffrn_measured_fraction_theta_max 0.988
_diffrn_measurement_device_type 'Bruker APEX-II CCD'
_diffrn_radiation_type MoK\a
_diffrn_radiation_wavelength 0.71073
_diffrn_reflns_av_R_equivalents 0.0284
_diffrn_reflns_av_unetI/netI 0.0563
_diffrn_reflns_Laue_measured_fraction_full 0.988
_diffrn_reflns_Laue_measured_fraction_max 0.988
_diffrn_reflns_limit_h_max 10
_diffrn_reflns_limit_h_min -6
_diffrn_reflns_limit_k_max 11
_diffrn_reflns_limit_k_min -14
_diffrn_reflns_limit_l_max 15
_diffrn_reflns_limit_l_min -15
_diffrn_reflns_number 6069
_diffrn_reflns_point_group_measured_fraction_full 0.988
_diffrn_reflns_point_group_measured_fraction_max 0.988
_diffrn_reflns_theta_full 25.099
_diffrn_reflns_theta_max 25.099
_diffrn_reflns_theta_min 1.948
_exptl_absorpt_coefficient_mu 0.081
_exptl_crystal_colour colorless
_exptl_crystal_density_diffrn 1.243
_exptl_crystal_description block
_exptl_crystal_F_000 480
_exptl_crystal_size_max 0.357
_exptl_crystal_size_mid 0.249
_exptl_crystal_size_min 0.133
_refine_diff_density_max 0.158
_refine_diff_density_min -0.185
_refine_diff_density_rms 0.042
_refine_ls_extinction_method none
_refine_ls_goodness_of_fit_ref 1.009
_refine_ls_hydrogen_treatment constr
_refine_ls_matrix_type full
_refine_ls_number_parameters 312
_refine_ls_number_reflns 4259
_refine_ls_number_restraints 0
_refine_ls_restrained_S_all 1.009
_refine_ls_R_factor_all 0.0828
_refine_ls_R_factor_gt 0.0508
_refine_ls_shift/su_max 0.000
_refine_ls_shift/su_mean 0.000
_refine_ls_structure_factor_coef Fsqd
_refine_ls_weighting_details 'w=1/[\s^2^(Fo^2^)+(0.0837P)^2^] where P=(Fo^2^+2Fc^2^)/3'
_refine_ls_weighting_scheme calc
_refine_ls_wR_factor_gt 0.1369
_refine_ls_wR_factor_ref 0.1579
_reflns_Friedel_coverage 0.000
_reflns_number_gt 2725
_reflns_number_total 4259
_reflns_threshold_expression 'I > 2\s(I)'
_cod_data_source_file cs8b03655_si_003.cif
_cod_data_source_block xb8970_0m
_cod_original_cell_volume 1209.5(8)
_cod_database_code 4515773
_shelx_shelxl_version_number 2014/7
_shelx_space_group_comment
;
The symmetry employed for this shelxl refinement is uniquely defined
by the following loop, which should always be used as a source of
symmetry information in preference to the above space-group names.
They are only intended as comments.
;
_shelx_estimated_absorpt_t_min 0.972
_shelx_estimated_absorpt_t_max 0.989

loop_
_space_group_symop_operation_xyz
'x, y, z'
'-x, -y, -z'

loop_
_atom_site_label
_atom_site_type_symbol
_atom_site_fract_x
_atom_site_fract_y
_atom_site_fract_z
_atom_site_U_iso_or_equiv
_atom_site_adp_type
_atom_site_occupancy
_atom_site_site_symmetry_order
_atom_site_calc_flag
_atom_site_refinement_flags_posn
_atom_site_refinement_flags_adp
O1 O 0.76644(19) 1.26755(16) 1.05342(15) 0.0631(5) Uani 1 1 d . .
O2 O 1.0463(2) 1.43414(16) 1.08068(15) 0.0633(5) Uani 1 1 d . .
O3 O 0.2025(2) 0.43383(18) 0.66328(15) 0.0683(5) Uani 1 1 d . .
O4 O 0.4298(2) 0.51038(19) 0.79887(17) 0.0742(6) Uani 1 1 d . .
C1 C 0.6327(3) 1.1776(3) 1.0650(2) 0.0669(8) Uani 1 1 d . .
H1A H 0.5518 1.1249 0.9922 0.100 Uiso 1 1 calc R U
H1B H 0.5891 1.2252 1.1236 0.100 Uiso 1 1 calc R U
H1C H 0.6670 1.1218 1.0868 0.100 Uiso 1 1 calc R U
C2 C 1.1997(3) 1.5307(2) 1.0981(3) 0.0720(8) Uani 1 1 d . .
H2A H 1.2831 1.5154 1.1333 0.108 Uiso 1 1 calc R U
H2B H 1.2049 1.6166 1.1480 0.108 Uiso 1 1 calc R U
H2C H 1.2138 1.5248 1.0246 0.108 Uiso 1 1 calc R U
C3 C 0.8582(3) 1.2157(2) 0.98701(19) 0.0466(6) Uani 1 1 d . .
C4 C 1.0128(3) 1.3069(2) 1.00301(19) 0.0482(6) Uani 1 1 d . .
C5 C 1.1193(3) 1.2641(2) 0.94533(19) 0.0471(6) Uani 1 1 d . .
H5 H 1.2209 1.3241 0.9562 0.057 Uiso 1 1 calc R U
C6 C 1.0731(2) 1.1299(2) 0.87041(18) 0.0426(5) Uani 1 1 d . .
C7 C 0.9184(3) 1.0424(2) 0.85171(18) 0.0421(5) Uani 1 1 d . .
C8 C 0.8109(3) 1.0840(2) 0.90956(18) 0.0449(6) Uani 1 1 d . .
H8 H 0.7081 1.0241 0.8964 0.054 Uiso 1 1 calc R U
C9 C 1.1630(3) 1.0539(2) 0.80659(18) 0.0448(6) Uani 1 1 d . .
C10 C 1.3231(3) 1.0955(3) 0.7993(2) 0.0539(6) Uani 1 1 d . .
C11 C 1.3717(3) 0.9971(3) 0.7331(2) 0.0623(7) Uani 1 1 d . .
H11 H 1.4761 1.0208 0.7250 0.075 Uiso 1 1 calc R U
C12 C 1.2706(3) 0.8654(3) 0.6789(2) 0.0667(8) Uani 1 1 d . .
H12 H 1.3099 0.8036 0.6369 0.080 Uiso 1 1 calc R U
C13 C 1.1116(3) 0.8222(3) 0.6853(2) 0.0561(6) Uani 1 1 d . .
C14 C 1.0601(3) 0.9196(2) 0.74908(19) 0.0466(6) Uani 1 1 d . .
C15 C 1.4383(3) 1.2380(3) 0.8591(3) 0.0729(8) Uani 1 1 d . .
H15A H 1.3999 1.2849 0.8273 0.109 Uiso 1 1 calc R U
H15B H 1.5427 1.2442 0.8472 0.109 Uiso 1 1 calc R U
H15C H 1.4457 1.2754 0.9407 0.109 Uiso 1 1 calc R U
C16 C 1.0062(3) 0.6779(3) 0.6277(2) 0.0770(9) Uani 1 1 d . .
H16A H 0.9764 0.6530 0.6857 0.116 Uiso 1 1 calc R U
H16B H 1.0639 0.6285 0.5859 0.116 Uiso 1 1 calc R U
H16C H 0.9111 0.6602 0.5748 0.116 Uiso 1 1 calc R U
C17 C 0.8909(2) 0.9012(2) 0.76712(18) 0.0433(5) Uani 1 1 d . .
C18 C 0.8370(3) 0.8162(2) 0.82357(19) 0.0479(6) Uani 1 1 d . .
H18 H 0.9087 0.8344 0.8895 0.057 Uiso 1 1 calc R U
C19 C 0.6952(3) 0.7169(2) 0.78703(19) 0.0480(6) Uani 1 1 d . .
H19 H 0.6721 0.6720 0.8299 0.058 Uiso 1 1 calc R U
C20 C 0.5736(3) 0.6750(2) 0.68246(18) 0.0430(5) Uani 1 1 d . .
C21 C 0.6201(3) 0.7451(2) 0.61333(17) 0.0426(5) Uani 1 1 d . .
C22 C 0.5179(3) 0.7069(2) 0.50603(19) 0.0540(6) Uani 1 1 d . .
H22 H 0.4205 0.6345 0.4770 0.065 Uiso 1 1 calc R U
C23 C 0.5580(3) 0.7732(3) 0.4437(2) 0.0654(7) Uani 1 1 d . .
H23 H 0.4872 0.7469 0.3741 0.078 Uiso 1 1 calc R U
C24 C 0.7034(3) 0.8794(3) 0.4839(2) 0.0688(8) Uani 1 1 d . .
H24 H 0.7306 0.9253 0.4421 0.083 Uiso 1 1 calc R U
C25 C 0.8079(3) 0.9168(2) 0.5870(2) 0.0579(7) Uani 1 1 d . .
H25 H 0.9065 0.9873 0.6133 0.070 Uiso 1 1 calc R U
C26 C 0.7687(3) 0.8512(2) 0.65240(18) 0.0433(5) Uani 1 1 d . .
C27 C 0.4255(3) 0.5802(2) 0.65203(19) 0.0512(6) Uani 1 1 d . .
H27 H 0.3568 0.5581 0.5831 0.061 Uiso 1 1 calc R U
C28 C 0.3597(3) 0.5077(2) 0.7145(2) 0.0555(6) Uani 1 1 d . .
C29 C 0.1164(3) 0.3597(3) 0.7173(3) 0.0764(9) Uani 1 1 d . .
H29A H 0.1189 0.4190 0.7952 0.092 Uiso 1 1 calc R U
H29B H 0.1664 0.3021 0.7222 0.092 Uiso 1 1 calc R U
C30 C -0.0511(4) 0.2819(3) 0.6454(3) 0.1018(12) Uani 1 1 d . .
H30A H -0.0988 0.3397 0.6399 0.153 Uiso 1 1 calc R U
H30B H -0.1112 0.2334 0.6803 0.153 Uiso 1 1 calc R U
H30C H -0.0524 0.2219 0.5691 0.153 Uiso 1 1 calc R U

loop_
_atom_site_aniso_label
_atom_site_aniso_U_11
_atom_site_aniso_U_22
_atom_site_aniso_U_33
_atom_site_aniso_U_23
_atom_site_aniso_U_13
_atom_site_aniso_U_12
O1 0.0558(10) 0.0468(10) 0.0751(12) 0.0183(9) 0.0245(9) 0.0183(9)
O2 0.0577(10) 0.0389(10) 0.0749(12) 0.0186(9) 0.0094(9) 0.0102(8)
O3 0.0526(11) 0.0723(13) 0.0681(12) 0.0403(10) 0.0066(9) 0.0036(9)
O4 0.0668(12) 0.0778(13) 0.0741(12) 0.0486(11) 0.0013(10) 0.0116(10)
C1 0.0670(17) 0.0662(18) 0.0688(18) 0.0298(14) 0.0299(14) 0.0273(14)
C2 0.0599(17) 0.0431(15) 0.087(2) 0.0222(14) 0.0040(14) 0.0058(13)
C3 0.0427(13) 0.0468(14) 0.0494(13) 0.0240(11) 0.0089(11) 0.0156(11)
C4 0.0519(14) 0.0368(13) 0.0483(13) 0.0186(11) 0.0031(11) 0.0131(11)
C5 0.0407(13) 0.0452(14) 0.0505(13) 0.0279(11) 0.0034(11) 0.0063(11)
C6 0.0412(12) 0.0447(13) 0.0393(12) 0.0242(10) 0.0043(10) 0.0097(10)
C7 0.0435(12) 0.0410(13) 0.0385(12) 0.0193(10) 0.0060(10) 0.0131(10)
C8 0.0382(12) 0.0435(14) 0.0449(12) 0.0207(11) 0.0048(10) 0.0084(10)
C9 0.0421(13) 0.0558(15) 0.0407(12) 0.0287(11) 0.0071(10) 0.0174(11)
C10 0.0446(14) 0.0712(17) 0.0530(14) 0.0378(13) 0.0098(11) 0.0207(13)
C11 0.0500(15) 0.092(2) 0.0635(16) 0.0470(16) 0.0206(13) 0.0343(16)
C12 0.0689(18) 0.086(2) 0.0584(16) 0.0333(15) 0.0222(14) 0.0467(17)
C13 0.0598(16) 0.0635(17) 0.0476(14) 0.0246(13) 0.0097(12) 0.0309(14)
C14 0.0451(13) 0.0562(15) 0.0396(12) 0.0246(11) 0.0069(10) 0.0197(12)
C15 0.0442(15) 0.090(2) 0.092(2) 0.0588(18) 0.0158(14) 0.0144(14)
C16 0.084(2) 0.0652(19) 0.0745(19) 0.0189(15) 0.0189(16) 0.0400(16)
C17 0.0424(12) 0.0439(13) 0.0376(12) 0.0186(10) 0.0027(10) 0.0131(10)
C18 0.0480(13) 0.0483(14) 0.0420(12) 0.0224(11) 0.0017(10) 0.0139(11)
C19 0.0518(14) 0.0445(14) 0.0463(13) 0.0246(11) 0.0059(11) 0.0149(11)
C20 0.0472(13) 0.0374(12) 0.0391(12) 0.0134(10) 0.0079(10) 0.0175(10)
C21 0.0444(12) 0.0442(13) 0.0342(11) 0.0136(10) 0.0072(10) 0.0188(11)
C22 0.0487(14) 0.0620(16) 0.0427(13) 0.0206(12) 0.0058(11) 0.0189(12)
C23 0.0660(17) 0.083(2) 0.0451(14) 0.0345(14) 0.0031(12) 0.0239(15)
C24 0.0777(19) 0.080(2) 0.0551(16) 0.0430(15) 0.0111(14) 0.0256(16)
C25 0.0596(15) 0.0590(16) 0.0503(14) 0.0298(13) 0.0056(12) 0.0147(13)
C26 0.0479(13) 0.0434(13) 0.0373(12) 0.0177(10) 0.0085(10) 0.0190(11)
C27 0.0518(14) 0.0475(14) 0.0456(13) 0.0200(11) 0.0047(11) 0.0143(11)
C28 0.0559(15) 0.0468(15) 0.0524(15) 0.0206(12) 0.0063(12) 0.0126(12)
C29 0.0677(18) 0.080(2) 0.0753(19) 0.0470(17) 0.0147(15) 0.0094(15)
C30 0.075(2) 0.097(3) 0.103(2) 0.049(2) 0.0185(18) -0.0049(18)

loop_
_atom_type_symbol
_atom_type_description
_atom_type_scat_dispersion_real
_atom_type_scat_dispersion_imag
_atom_type_scat_source
C C 0.0033 0.0016 'International Tables Vol C Tables 4.2.6.8 and 6.1.1.4'
H H 0.0000 0.0000 'International Tables Vol C Tables 4.2.6.8 and 6.1.1.4'
O O 0.0106 0.0060 'International Tables Vol C Tables 4.2.6.8 and 6.1.1.4'

loop_
_geom_angle_atom_site_label_1
_geom_angle_atom_site_label_2
_geom_angle_atom_site_label_3
_geom_angle
C3 O1 C1 116.65(19)
C4 O2 C2 117.2(2)
C28 O3 C29 116.7(2)
O1 C1 H1A 109.5
O1 C1 H1B 109.5
H1A C1 H1B 109.5
O1 C1 H1C 109.5
H1A C1 H1C 109.5
H1B C1 H1C 109.5
O2 C2 H2A 109.5
O2 C2 H2B 109.5
H2A C2 H2B 109.5
O2 C2 H2C 109.5
H2A C2 H2C 109.5
H2B C2 H2C 109.5
O1 C3 C8 124.8(2)
O1 C3 C4 115.3(2)
C8 C3 C4 119.8(2)
O2 C4 C5 124.8(2)
O2 C4 C3 114.9(2)
C5 C4 C3 120.2(2)
C4 C5 C6 119.7(2)
C4 C5 H5 120.1
C6 C5 H5 120.1
C7 C6 C5 119.3(2)
C7 C6 C9 108.3(2)
C5 C6 C9 132.2(2)
C8 C7 C6 121.4(2)
C8 C7 C17 127.0(2)
C6 C7 C17 111.55(19)
C3 C8 C7 119.4(2)
C3 C8 H8 120.3
C7 C8 H8 120.3
C10 C9 C14 120.8(2)
C10 C9 C6 130.7(2)
C14 C9 C6 108.48(19)
C11 C10 C9 116.2(2)
C11 C10 C15 120.8(2)
C9 C10 C15 123.0(2)
C12 C11 C10 122.5(2)
C12 C11 H11 118.8
C10 C11 H11 118.8
C11 C12 C13 122.2(3)
C11 C12 H12 118.9
C13 C12 H12 118.9
C14 C13 C12 116.0(2)
C14 C13 C16 123.2(2)
C12 C13 C16 120.8(2)
C13 C14 C9 122.3(2)
C13 C14 C17 127.3(2)
C9 C14 C17 110.42(19)
C10 C15 H15A 109.5
C10 C15 H15B 109.5
H15A C15 H15B 109.5
C10 C15 H15C 109.5
H15A C15 H15C 109.5
H15B C15 H15C 109.5
C13 C16 H16A 109.5
C13 C16 H16B 109.5
H16A C16 H16B 109.5
C13 C16 H16C 109.5
H16A C16 H16C 109.5
H16B C16 H16C 109.5
C18 C17 C7 109.08(18)
C18 C17 C14 113.09(18)
C7 C17 C14 100.95(17)
C18 C17 C26 111.79(18)
C7 C17 C26 110.62(17)
C14 C17 C26 110.80(17)
C19 C18 C17 125.2(2)
C19 C18 H18 117.4
C17 C18 H18 117.4
C18 C19 C20 123.1(2)
C18 C19 H19 118.5
C20 C19 H19 118.5
C27 C20 C19 121.8(2)
C27 C20 C21 121.8(2)
C19 C20 C21 116.34(19)
C26 C21 C22 117.6(2)
C26 C21 C20 120.73(19)
C22 C21 C20 121.7(2)
C23 C22 C21 121.9(2)
C23 C22 H22 119.0
C21 C22 H22 119.0
C22 C23 C24 120.1(2)
C22 C23 H23 120.0
C24 C23 H23 120.0
C23 C24 C25 119.3(3)
C23 C24 H24 120.3
C25 C24 H24 120.3
C24 C25 C26 121.5(2)
C24 C25 H25 119.2
C26 C25 H25 119.2
C25 C26 C21 119.5(2)
C25 C26 C17 118.0(2)
C21 C26 C17 122.5(2)
C20 C27 C28 128.0(2)
C20 C27 H27 116.0
C28 C27 H27 116.0
O4 C28 O3 122.8(2)
O4 C28 C27 127.9(2)
O3 C28 C27 109.4(2)
O3 C29 C30 107.9(2)
O3 C29 H29A 110.1
C30 C29 H29A 110.1
O3 C29 H29B 110.1
C30 C29 H29B 110.1
H29A C29 H29B 108.4
C29 C30 H30A 109.5
C29 C30 H30B 109.5
H30A C30 H30B 109.5
C29 C30 H30C 109.5
H30A C30 H30C 109.5
H30B C30 H30C 109.5

loop_
_geom_bond_atom_site_label_1
_geom_bond_atom_site_label_2
_geom_bond_distance
O1 C3 1.368(3)
O1 C1 1.421(3)
O2 C4 1.366(3)
O2 C2 1.431(3)
O3 C28 1.342(3)
O3 C29 1.452(3)
O4 C28 1.207(3)
C1 H1A 0.9600
C1 H1B 0.9600
C1 H1C 0.9600
C2 H2A 0.9600
C2 H2B 0.9600
C2 H2C 0.9600
C3 C8 1.385(3)
C3 C4 1.416(3)
C4 C5 1.384(3)
C5 C6 1.403(3)
C5 H5 0.9300
C6 C7 1.391(3)
C6 C9 1.483(3)
C7 C8 1.389(3)
C7 C17 1.531(3)
C8 H8 0.9300
C9 C10 1.407(3)
C9 C14 1.410(3)
C10 C11 1.392(4)
C10 C15 1.510(4)
C11 C12 1.384(4)
C11 H11 0.9300
C12 C13 1.395(4)
C12 H12 0.9300
C13 C14 1.392(3)
C13 C16 1.505(4)
C14 C17 1.537(3)
C15 H15A 0.9600
C15 H15B 0.9600
C15 H15C 0.9600
C16 H16A 0.9600
C16 H16B 0.9600
C16 H16C 0.9600
C17 C18 1.496(3)
C17 C26 1.538(3)
C18 C19 1.327(3)
C18 H18 0.9300
C19 C20 1.462(3)
C19 H19 0.9300
C20 C27 1.352(3)
C20 C21 1.487(3)
C21 C26 1.401(3)
C21 C22 1.413(3)
C22 C23 1.368(3)
C22 H22 0.9300
C23 C24 1.381(4)
C23 H23 0.9300
C24 C25 1.382(3)
C24 H24 0.9300
C25 C26 1.394(3)
C25 H25 0.9300
C27 C28 1.470(3)
C27 H27 0.9300
C29 C30 1.475(4)
C29 H29A 0.9700
C29 H29B 0.9700
C30 H30A 0.9600
C30 H30B 0.9600
C30 H30C 0.9600

loop_
_geom_torsion_atom_site_label_1
_geom_torsion_atom_site_label_2
_geom_torsion_atom_site_label_3
_geom_torsion_atom_site_label_4
_geom_torsion
C1 O1 C3 C8 16.2(3)
C1 O1 C3 C4 -162.7(2)
C2 O2 C4 C5 3.8(3)
C2 O2 C4 C3 -178.6(2)
O1 C3 C4 O2 -1.5(3)
C8 C3 C4 O2 179.5(2)
O1 C3 C4 C5 176.23(19)
C8 C3 C4 C5 -2.8(3)
O2 C4 C5 C6 177.8(2)
C3 C4 C5 C6 0.3(3)
C4 C5 C6 C7 2.5(3)
C4 C5 C6 C9 -173.3(2)
C5 C6 C7 C8 -2.9(3)
C9 C6 C7 C8 173.83(19)
C5 C6 C7 C17 179.69(18)
C9 C6 C7 C17 -3.6(2)
O1 C3 C8 C7 -176.5(2)
C4 C3 C8 C7 2.4(3)
C6 C7 C8 C3 0.4(3)
C17 C7 C8 C3 177.4(2)
C7 C6 C9 C10 -178.6(2)
C5 C6 C9 C10 -2.4(4)
C7 C6 C9 C14 0.2(2)
C5 C6 C9 C14 176.3(2)
C14 C9 C10 C11 -0.1(3)
C6 C9 C10 C11 178.5(2)
C14 C9 C10 C15 180.0(2)
C6 C9 C10 C15 -1.4(4)
C9 C10 C11 C12 -1.2(3)
C15 C10 C11 C12 178.7(2)
C10 C11 C12 C13 1.1(4)
C11 C12 C13 C14 0.3(4)
C11 C12 C13 C16 -178.5(2)
C12 C13 C14 C9 -1.6(3)
C16 C13 C14 C9 177.1(2)
C12 C13 C14 C17 177.7(2)
C16 C13 C14 C17 -3.5(4)
C10 C9 C14 C13 1.6(3)
C6 C9 C14 C13 -177.3(2)
C10 C9 C14 C17 -177.84(19)
C6 C9 C14 C17 3.3(2)
C8 C7 C17 C18 -52.7(3)
C6 C7 C17 C18 124.5(2)
C8 C7 C17 C14 -172.0(2)
C6 C7 C17 C14 5.2(2)
C8 C7 C17 C26 70.6(3)
C6 C7 C17 C26 -112.1(2)
C13 C14 C17 C18 59.2(3)
C9 C14 C17 C18 -121.4(2)
C13 C14 C17 C7 175.6(2)
C9 C14 C17 C7 -5.0(2)
C13 C14 C17 C26 -67.2(3)
C9 C14 C17 C26 112.2(2)
C7 C17 C18 C19 116.6(2)
C14 C17 C18 C19 -132.0(2)
C26 C17 C18 C19 -6.1(3)
C17 C18 C19 C20 2.1(4)
C18 C19 C20 C27 -174.8(2)
C18 C19 C20 C21 3.4(3)
C27 C20 C21 C26 173.9(2)
C19 C20 C21 C26 -4.3(3)
C27 C20 C21 C22 -6.7(3)
C19 C20 C21 C22 175.1(2)
C26 C21 C22 C23 -2.5(3)
C20 C21 C22 C23 178.1(2)
C21 C22 C23 C24 1.3(4)
C22 C23 C24 C25 0.6(4)
C23 C24 C25 C26 -1.1(4)
C24 C25 C26 C21 -0.1(4)
C24 C25 C26 C17 -178.9(2)
C22 C21 C26 C25 1.9(3)
C20 C21 C26 C25 -178.7(2)
C22 C21 C26 C17 -179.4(2)
C20 C21 C26 C17 -0.1(3)
C18 C17 C26 C25 -176.4(2)
C7 C17 C26 C25 61.8(3)
C14 C17 C26 C25 -49.3(3)
C18 C17 C26 C21 4.9(3)
C7 C17 C26 C21 -116.9(2)
C14 C17 C26 C21 132.0(2)
C19 C20 C27 C28 1.6(4)
C21 C20 C27 C28 -176.5(2)
C29 O3 C28 O4 2.5(4)
C29 O3 C28 C27 -177.4(2)
C20 C27 C28 O4 -7.5(4)
C20 C27 C28 O3 172.4(2)
C28 O3 C29 C30 -177.7(2)
